data_2201911
loop_
_publ_author_name
'Park, Seon-Mi'
'Kim, Sehye'
'Lough, Alan J.'
'Kim, Sung-Jin'
'Kim, Youngmee'

_publ_section_title
;Dimethanoltetrakis[5,10,15,20-tetrakis(2,6-dichlorophenyl)porphinato]manganese(III)
 hexacyanooctaselenidorhenate(III) tridecahydrate
;
_journal_issue 5
_journal_name_full 'Acta Crystallographica Section E'
_journal_page_first m276
_journal_page_last m279
_journal_paper_doi 10.1107/S1600536803008547
_journal_volume 59
_journal_year 2003
_chemical_formula_iupac '[Mn (C1 H4 O1)2 (C44 H20 Cl8 N4)]4 [Re6 Se8 (C N)6], 13H2 O'
_chemical_formula_moiety '4C46 H28 Cl8 Mn N4 O2 1+, C6 N6 Re6 Se8 4-, 13H2 O'
_chemical_formula_sum 'C190 H138 Cl32 Mn4 N22 O21 Re6 Se8'
_chemical_formula_weight 6168.26
_chemical_name_systematic
;Dimethanoltetrakis[5,10,15,20-tetrakis(2,6-dichlorophenyl)porphinato]manganese
hexacyanooctaselenidorhenium
 tridecahydrate
;
_space_group_IT_number 2
_symmetry_cell_setting triclinic
_symmetry_space_group_name_Hall '-P 1'
_symmetry_space_group_name_H-M 'P -1'
_atom_sites_solution_hydrogens geom
_atom_sites_solution_primary direct
_atom_sites_solution_secondary difmap
_cell_angle_alpha 114.329(7)
_cell_angle_beta 93.926(7)
_cell_angle_gamma 95.828(7)
_cell_formula_units_Z 1
_cell_length_a 18.4091(2)
_cell_length_b 18.6585(2)
_cell_length_c 19.8406(3)
_cell_measurement_reflns_used 149247
_cell_measurement_temperature 150.0(10)
_cell_measurement_theta_max 27.6
_cell_measurement_theta_min 2.6
_cell_volume 6131.8(4)
_computing_cell_refinement 'DENZO--SMN (Otwinowski & Minor, 1997)'
_computing_data_collection 'COLLECT (Nonius, 1997-2002)'
_computing_data_reduction DENZO--SMN
_computing_molecular_graphics SHELXTL
_computing_publication_material SHELXTL
_computing_structure_refinement SHELXTL
_computing_structure_solution 'SHELXTL (Sheldrick, 2001)'
_diffrn_ambient_temperature 150.0(10)
_diffrn_detector_area_resol_mean 9
_diffrn_measured_fraction_theta_full 0.990
_diffrn_measured_fraction_theta_max 0.990
_diffrn_measurement_device_type 'Nonius KappaCCD'
_diffrn_measurement_method '\f scans and \w scans with \k offsets'
_diffrn_radiation_monochromator graphite
_diffrn_radiation_source 'fine-focus sealed tube'
_diffrn_radiation_type MoK\a
_diffrn_radiation_wavelength 0.71073
_diffrn_reflns_av_R_equivalents 0.0741
_diffrn_reflns_av_sigmaI/netI 0.0792
_diffrn_reflns_limit_h_max 23
_diffrn_reflns_limit_h_min -23
_diffrn_reflns_limit_k_max 23
_diffrn_reflns_limit_k_min -24
_diffrn_reflns_limit_l_max 25
_diffrn_reflns_limit_l_min -25
_diffrn_reflns_number 71313
_diffrn_reflns_theta_full 27.50
_diffrn_reflns_theta_max 27.50
_diffrn_reflns_theta_min 2.98
_diffrn_standards_decay_% 0
_diffrn_standards_number 0
_exptl_absorpt_coefficient_mu 4.740
_exptl_absorpt_correction_T_max 0.530
_exptl_absorpt_correction_T_min 0.320
_exptl_absorpt_correction_type multi-scan
_exptl_absorpt_process_details '(SORTAV; Blessing 1995)'
_exptl_crystal_colour plate
_exptl_crystal_density_diffrn 1.670
_exptl_crystal_density_method 'not measured'
_exptl_crystal_description purple
_exptl_crystal_F_000 2966
_exptl_crystal_size_max 0.27
_exptl_crystal_size_mid 0.25
_exptl_crystal_size_min 0.04
_refine_diff_density_max 4.389
_refine_diff_density_min -3.558
_refine_ls_extinction_coef 0.00120(9)
_refine_ls_extinction_expression Fc^*^=kFc[1+0.001xFc^2^\l^3^/sin(2\q)]^-1/4^
_refine_ls_extinction_method SHELXL97
_refine_ls_goodness_of_fit_ref 1.034
_refine_ls_hydrogen_treatment constr
_refine_ls_matrix_type full
_refine_ls_number_parameters 1276
_refine_ls_number_reflns 27876
_refine_ls_number_restraints 86
_refine_ls_restrained_S_all 1.033
_refine_ls_R_factor_all 0.0884
_refine_ls_R_factor_gt 0.0710
_refine_ls_shift/su_max 0.002
_refine_ls_shift/su_mean 0.000
_refine_ls_structure_factor_coef Fsqd
_refine_ls_weighting_details 'calc w = 1/[\s^2^(Fo^2^)+(0.0721P)^2^+88.9226P] where P = (Fo^2^+2Fc^2^)/3'
_refine_ls_weighting_scheme calc
_refine_ls_wR_factor_gt 0.1870
_refine_ls_wR_factor_ref 0.1963
_reflns_number_gt 20976
_reflns_number_total 27876
_reflns_threshold_expression I>2\s(I)
_cod_data_source_file cm6034.cif
_cod_data_source_block I
_cod_depositor_comments
;
The following automatic conversions were performed:
'_symmetry_cell_setting' value 'Triclinic' changed to 'triclinic'
according to '/home/saulius/struct/CIF-dictionaries/cif_core.dic'
dictionary named 'cif_core.dic' version 2.4.1 from 2010-06-29.

Automatic conversion script
Id: cif_fix_enum 1527 2010-12-29 10:47:43Z saulius 

The following automatic conversions were performed:

'_symmetry_cell_setting' value 'Triclinic' changed to 'triclinic'
according to /home/saulius/struct/CIF-dictionaries/cif_core.dic
dictionary named 'cif_core.dic' version 2.4.1 from 2010-06-29.

Automatic conversion script
Id: cif_fix_values 1715 2011-07-08 13:25:40Z adriana 
;
_cod_database_code 2201911
_cod_database_fobs_code 2201911

loop_
_symmetry_equiv_pos_as_xyz
'x, y, z'
'-x, -y, -z'

loop_
_atom_site_label
_atom_site_fract_x
_atom_site_fract_y
_atom_site_fract_z
_atom_site_U_iso_or_equiv
_atom_site_adp_type
_atom_site_calc_flag
_atom_site_refinement_flags
_atom_site_occupancy
_atom_site_disorder_assembly
_atom_site_disorder_group
_atom_site_type_symbol
Re1 0.077156(17) 0.45241(2) 0.451083(19) 0.02313(10) Uani d . 1 . . Re
Re2 -0.067518(17) 0.41739(2) 0.429780(19) 0.02415(10) Uani d . 1 . . Re
Re3 -0.005419(17) 0.55589(2) 0.441191(19) 0.02331(10) Uani d . 1 . . Re
Se1 0.01418(5) 0.32207(5) 0.44166(5) 0.02839(19) Uani d . 1 . . Se
Se2 0.00440(5) 0.42848(6) 0.33000(5) 0.02905(19) Uani d . 1 . . Se
Se3 0.13269(5) 0.58729(6) 0.46397(5) 0.02838(19) Uani d . 1 . . Se
Se4 0.14346(5) 0.47971(6) 0.57654(5) 0.02879(19) Uani d . 1 . . Se
N9 -0.1860(6) 0.2744(7) 0.3068(6) 0.062(3) Uani d . 1 . . N
N10 -0.0196(4) 0.6510(5) 0.3357(5) 0.0377(19) Uani d . 1 . . N
N11 0.2136(5) 0.3723(6) 0.3666(6) 0.050(2) Uani d . 1 . . N
C93 -0.1435(7) 0.3238(7) 0.3463(8) 0.059(4) Uani d . 1 . . C
C94 -0.0137(4) 0.6175(5) 0.3735(5) 0.0267(18) Uani d . 1 . . C
C95 0.1656(5) 0.4005(6) 0.3966(5) 0.032(2) Uani d . 1 . . C
Mn1 -0.01459(8) 1.13470(9) 0.83837(9) 0.0334(3) Uani d . 1 . . Mn
Cl1 -0.07329(14) 1.03960(17) 0.54573(16) 0.0446(6) Uani d . 1 . . Cl
Cl2 -0.13547(18) 0.81607(18) 0.6476(2) 0.0571(8) Uani d . 1 . . Cl
Cl5 0.0671(3) 1.3194(3) 1.1451(2) 0.0847(12) Uani d . 1 . . Cl
Cl6 0.07708(16) 1.4503(2) 0.9472(2) 0.0623(9) Uani d . 1 . . Cl
Cl7 0.2386(3) 1.0251(4) 0.8906(4) 0.116(2) Uani d . 1 A . Cl
Cl8 0.23574(17) 1.1721(2) 0.70726(19) 0.0544(7) Uani d . 1 A . Cl
O1 -0.0244(4) 1.2072(5) 0.7763(5) 0.0471(19) Uani d D 1 . . O
H1 0.0015 1.1986 0.7413 0.057 Uiso calc R 1 . . H
O2 -0.0064(7) 1.0573(8) 0.8998(6) 0.091(3) Uani d D 1 . . O
H2 -0.0239 1.0090 0.8777 0.110 Uiso calc R 1 . . H
N1 0.0850(5) 1.1966(6) 0.8888(5) 0.042(2) Uani d . 1 A . N
N2 0.0341(4) 1.0593(5) 0.7564(5) 0.0334(17) Uani d . 1 . . N
N3 -0.0628(5) 1.2108(6) 0.9208(5) 0.040(2) Uani d . 1 A . N
N4 -0.1138(4) 1.0742(5) 0.7867(5) 0.0371(19) Uani d . 1 . . N
C1 0.1083(5) 1.0545(7) 0.7534(6) 0.039(2) Uani d . 1 A . C
C2 0.1202(6) 0.9909(7) 0.6878(6) 0.043(2) Uani d . 1 . . C
H2A 0.1662 0.9738 0.6744 0.051 Uiso calc R 1 . . H
C3 0.0527(6) 0.9581(7) 0.6466(6) 0.043(2) Uani d . 1 . . C
H3 0.0429 0.9149 0.5987 0.051 Uiso calc R 1 . . H
C4 -0.0002(5) 1.0019(6) 0.6899(6) 0.036(2) Uani d . 1 . . C
C5 -0.0754(5) 0.9835(6) 0.6686(6) 0.035(2) Uani d . 1 . . C
C6 -0.1015(5) 0.9215(6) 0.5898(6) 0.036(2) Uani d . 1 . . C
C7 -0.0963(5) 0.9412(6) 0.5303(6) 0.040(2) Uani d . 1 . . C
C8 -0.1108(6) 0.8837(7) 0.4566(6) 0.046(3) Uani d . 1 . . C
H8A -0.1072 0.8987 0.4165 0.055 Uiso calc R 1 . . H
C9 -0.1306(6) 0.8048(8) 0.4425(7) 0.057(3) Uani d . 1 . . C
H9A -0.1377 0.7650 0.3927 0.068 Uiso calc R 1 . . H
C10 -0.1401(6) 0.7837(7) 0.5016(9) 0.057(3) Uani d . 1 . . C
H10A -0.1569 0.7303 0.4924 0.068 Uiso calc R 1 . . H
C11 -0.1244(5) 0.8433(6) 0.5753(6) 0.041(2) Uani d . 1 . . C
C12 -0.1278(5) 1.0176(6) 0.7139(6) 0.035(2) Uani d . 1 . . C
C13 -0.2064(6) 0.9938(7) 0.6950(7) 0.045(3) Uani d . 1 . . C
H13A -0.2314 0.9571 0.6480 0.054 Uiso calc R 1 . . H
C14 -0.2372(6) 1.0334(8) 0.7568(7) 0.053(3) Uani d . 1 . . C
H14A -0.2882 1.0277 0.7617 0.063 Uiso calc R 1 . . H
C15 -0.1807(5) 1.0856(7) 0.8140(7) 0.042(2) Uani d . 1 A . C
C16 -0.1912(6) 1.1446(8) 0.8806(7) 0.051(3) Uani d D 1 . . C
Cl3 -0.2973(5) 1.2324(5) 0.8428(4) 0.074(3) Uani d PD 0.575(13) A 1 Cl
Cl4 -0.2214(8) 1.0382(7) 0.9651(8) 0.125(5) Uani d PD 0.575(13) A 1 Cl
C17 -0.2666(5) 1.1338(6) 0.9065(5) 0.045(5) Uani d PGDU 0.575(13) A 1 C
C18 -0.3183(8) 1.1742(5) 0.8881(4) 0.057(6) Uani d PGDU 0.575(13) A 1 C
C19 -0.3893(7) 1.1678(9) 0.9066(8) 0.069(7) Uani d PGDU 0.575(13) A 1 C
H19A -0.4246 1.1954 0.8941 0.083 Uiso calc PR 0.575(13) A 1 H
C20 -0.4087(6) 1.1209(11) 0.9436(10) 0.081(8) Uani d PGDU 0.575(13) A 1 C
H20A -0.4573 1.1165 0.9563 0.098 Uiso calc PR 0.575(13) A 1 H
C21 -0.3571(9) 1.0804(8) 0.9620(8) 0.105(14) Uani d PGDU 0.575(13) A 1 C
H21A -0.3704 1.0484 0.9872 0.126 Uiso calc PR 0.575(13) A 1 H
C22 -0.2860(7) 1.0869(6) 0.9434(6) 0.072(9) Uani d PGDU 0.575(13) A 1 C
Cl3A -0.2618(7) 1.2720(9) 0.8377(6) 0.084(4) Uani d PD 0.425(13) A 2 Cl
Cl4A -0.2684(8) 1.0496(8) 0.9475(8) 0.109(7) Uani d PD 0.425(13) A 2 Cl
C17A -0.2703(5) 1.1613(10) 0.8934(6) 0.047(7) Uani d PGDU 0.425(13) A 2 C
C18A -0.3055(9) 1.2142(9) 0.8746(5) 0.057(8) Uani d PGDU 0.425(13) A 2 C
C19A -0.3786(9) 1.2212(12) 0.8858(12) 0.072(7) Uani d PGDU 0.425(13) A 2 C
H19B -0.4026 1.2573 0.8729 0.087 Uiso calc PR 0.425(13) A 2 H
C20A -0.4166(7) 1.1753(16) 0.9157(15) 0.082(8) Uani d PGDU 0.425(13) A 2 C
H20B -0.4666 1.1800 0.9234 0.098 Uiso calc PR 0.425(13) A 2 H
C21A -0.3814(11) 1.1224(12) 0.9345(12) 0.107(15) Uani d PGDU 0.425(13) A 2 C
H21B -0.4074 1.0910 0.9550 0.128 Uiso calc PR 0.425(13) A 2 H
C22A -0.3083(11) 1.1154(8) 0.9233(7) 0.074(10) Uani d PGDU 0.425(13) A 2 C
C23 -0.1365(6) 1.2049(8) 0.9307(6) 0.047(3) Uani d . 1 A . C
C24 -0.1493(6) 1.2714(7) 0.9940(6) 0.049(3) Uani d . 1 . . C
H24A -0.1948 1.2803 1.0136 0.058 Uiso calc R 1 A . H
C25 -0.0849(6) 1.3200(8) 1.0213(7) 0.055(3) Uani d . 1 A . C
H25 -0.0767 1.3704 1.0629 0.066 Uiso calc R 1 . . H
C26 -0.0304(5) 1.2807(7) 0.9754(6) 0.041(2) Uani d . 1 . . C
C27 0.0455(6) 1.3116(7) 0.9891(6) 0.048(3) Uani d . 1 A . C
C28 0.0700(6) 1.3899(9) 1.0515(7) 0.057(4) Uani d . 1 . . C
C29 0.0812(7) 1.4027(9) 1.1263(7) 0.065(4) Uani d . 1 A . C
C30 0.0988(7) 1.4750(10) 1.1831(7) 0.068(4) Uani d . 1 . . C
H30A 0.1017 1.4811 1.2332 0.082 Uiso calc R 1 A . H
C31 0.1126(7) 1.5408(10) 1.1674(9) 0.079(5) Uani d . 1 A . C
H31A 0.1278 1.5916 1.2074 0.095 Uiso calc R 1 . . H
C32 0.1047(6) 1.5345(8) 1.0954(9) 0.065(4) Uani d . 1 . . C
H32A 0.1126 1.5807 1.0863 0.079 Uiso calc R 1 A . H
C33 0.0854(6) 1.4616(8) 1.0375(8) 0.061(4) Uani d . 1 A . C
C34 0.0977(6) 1.2695(7) 0.9482(7) 0.046(3) Uani d . 1 . . C
C35 0.1752(6) 1.2959(9) 0.9660(7) 0.061(4) Uani d . 1 A . C
H35A 0.1987 1.3452 1.0039 0.073 Uiso calc R 1 . . H
C36 0.2090(6) 1.2369(8) 0.9183(7) 0.059(4) Uani d . 1 . . C
H36A 0.2605 1.2359 0.9180 0.070 Uiso calc R 1 A . H
C37 0.1517(6) 1.1766(7) 0.8689(6) 0.044(3) Uani d . 1 A . C
C38 0.1645(5) 1.1081(6) 0.8088(6) 0.037(2) Uani d . 1 . . C
C39 0.2421(5) 1.0946(7) 0.7952(6) 0.038(2) Uani d . 1 A . C
C40 0.2799(5) 1.1221(6) 0.7505(6) 0.037(2) Uani d . 1 . . C
C41 0.3523(6) 1.1092(7) 0.7378(7) 0.048(3) Uani d . 1 A . C
H41A 0.3764 1.1274 0.7058 0.058 Uiso calc R 1 . . H
C42 0.3874(6) 1.0702(7) 0.7717(8) 0.054(3) Uani d . 1 . . C
H42A 0.4365 1.0611 0.7630 0.065 Uiso calc R 1 A . H
C43 0.3529(7) 1.0432(10) 0.8193(9) 0.067(4) Uani d . 1 A . C
H43A 0.3778 1.0161 0.8431 0.081 Uiso calc R 1 . . H
C44 0.2822(7) 1.0571(9) 0.8305(8) 0.057(3) Uani d . 1 . . C
C45 -0.0705(8) 1.2678(11) 0.7891(10) 0.083(5) Uani d D 1 . . C
H45A -0.0644 1.2903 0.7527 0.125 Uiso calc R 1 . . H
H45B -0.0568 1.3098 0.8396 0.125 Uiso calc R 1 . . H
H45C -0.1220 1.2447 0.7836 0.125 Uiso calc R 1 . . H
C46 0.0275(11) 1.0878(11) 0.9752(8) 0.091(3) Uani d D 1 . . C
H46A 0.0759 1.0704 0.9759 0.137 Uiso calc R 1 . . H
H46B -0.0034 1.0679 1.0038 0.137 Uiso calc R 1 . . H
H46C 0.0333 1.1460 0.9975 0.137 Uiso calc R 1 . . H
Mn2 0.5000 0.5000 1.0000 0.0254(4) Uani d S 1 . . Mn
Cl9 0.6102(2) 0.3233(2) 0.7369(2) 0.0708(10) Uani d . 1 . . Cl
Cl10 0.6842(2) 0.6421(2) 0.8714(2) 0.0665(9) Uani d . 1 . . Cl
Cl11 0.33343(17) 0.69502(18) 0.92222(19) 0.0557(7) Uani d . 1 . . Cl
Cl12 0.25090(18) 0.3774(2) 0.8018(2) 0.0694(10) Uani d . 1 . . Cl
O3 0.4663(6) 0.3681(5) 0.9492(5) 0.066(2) Uani d . 1 . . O
H3A 0.4769 0.3458 0.9769 0.079 Uiso calc R 1 . . H
N5 0.6042(4) 0.4821(5) 0.9815(4) 0.0278(16) Uani d . 1 . . N
N6 0.4808(4) 0.5045(5) 0.9011(4) 0.0277(15) Uani d . 1 . . N
C47 0.6576(5) 0.4732(6) 1.0288(5) 0.032(2) Uani d . 1 . . C
C48 0.7248(5) 0.4643(8) 0.9965(6) 0.043(3) Uani d . 1 . . C
H48A 0.7700 0.4573 1.0176 0.052 Uiso calc R 1 . . H
C49 0.7122(5) 0.4677(7) 0.9306(6) 0.042(3) Uani d . 1 . . C
H49A 0.7468 0.4629 0.8961 0.050 Uiso calc R 1 . . H
C50 0.6373(5) 0.4799(6) 0.9215(5) 0.033(2) Uani d . 1 . . C
C51 0.6038(5) 0.4871(6) 0.8594(5) 0.034(2) Uani d . 1 . . C
C52 0.6507(5) 0.4819(7) 0.7989(6) 0.039(2) Uani d . 1 . . C
C53 0.6580(6) 0.4098(7) 0.7420(6) 0.044(3) Uani d . 1 . . C
C54 0.7043(7) 0.4063(10) 0.6882(7) 0.058(3) Uani d . 1 . . C
H54A 0.7104 0.3561 0.6506 0.070 Uiso calc R 1 . . H
C55 0.7409(7) 0.4734(10) 0.6886(8) 0.063(4) Uani d . 1 . . C
H55A 0.7700 0.4703 0.6501 0.075 Uiso calc R 1 . . H
C56 0.7355(7) 0.5470(10) 0.7461(8) 0.060(4) Uani d . 1 . . C
H56A 0.7628 0.5942 0.7486 0.073 Uiso calc R 1 . . H
C57 0.6895(6) 0.5498(7) 0.7993(6) 0.045(3) Uani d . 1 . . C
C58 0.5319(5) 0.4988(6) 0.8513(5) 0.0299(19) Uani d . 1 . . C
C59 0.4971(5) 0.5076(6) 0.7883(5) 0.035(2) Uani d . 1 . . C
H59A 0.5194 0.5047 0.7456 0.042 Uiso calc R 1 . . H
C60 0.4280(5) 0.5205(6) 0.8001(5) 0.035(2) Uani d . 1 . . C
H60A 0.3925 0.5291 0.7682 0.042 Uiso calc R 1 . . H
C61 0.4181(5) 0.5189(5) 0.8715(5) 0.0271(18) Uani d . 1 . . C
C62 0.3518(5) 0.5283(5) 0.9032(5) 0.0276(18) Uani d . 1 . . C
C63 0.2866(5) 0.5373(7) 0.8589(5) 0.037(2) Uani d . 1 . . C
C64 0.2735(5) 0.6103(7) 0.8637(5) 0.037(2) Uani d . 1 . . C
C65 0.2129(6) 0.6212(8) 0.8249(7) 0.049(3) Uani d . 1 . . C
H65A 0.2058 0.6722 0.8281 0.059 Uiso calc R 1 . . H
C66 0.1622(6) 0.5522(10) 0.7801(7) 0.063(4) Uani d . 1 . . C
H66A 0.1187 0.5575 0.7549 0.076 Uiso calc R 1 . . H
C67 0.1743(7) 0.4789(8) 0.7725(7) 0.060(3) Uani d . 1 . . C
H67A 0.1418 0.4329 0.7395 0.072 Uiso calc R 1 . . H
C68 0.2342(6) 0.4727(7) 0.8130(6) 0.047(3) Uani d . 1 . . C
C69 0.4310(9) 0.3179(8) 0.8796(8) 0.066(2) Uani d . 1 . . C
H69A 0.4223 0.2636 0.8759 0.098 Uiso calc R 1 . . H
H69B 0.4616 0.3193 0.8416 0.098 Uiso calc R 1 . . H
H69C 0.3838 0.3352 0.8719 0.098 Uiso calc R 1 . . H
Mn3 0.5000 1.0000 0.5000 0.0250(4) Uani d S 1 . . Mn
Cl13 0.29272(14) 0.88880(19) 0.64024(17) 0.0474(6) Uani d . 1 . . Cl
Cl14 0.23834(17) 0.8233(3) 0.34802(18) 0.0718(11) Uani d . 1 . . Cl
Cl15 0.58906(19) 0.71509(19) 0.31438(18) 0.0566(7) Uani d . 1 . . Cl
Cl16 0.64286(18) 0.8230(2) 0.61302(18) 0.0550(7) Uani d . 1 . . Cl
O4 0.5177(4) 1.0344(4) 0.6238(4) 0.0398(16) Uani d . 1 . . O
H4 0.4881 1.0112 0.6413 0.048 Uiso calc R 1 . . H
N7 0.3969(4) 1.0261(4) 0.5104(4) 0.0272(15) Uani d . 1 . . N
N8 0.4650(4) 0.8894(4) 0.4876(5) 0.0287(16) Uani d . 1 . . N
C70 0.3741(4) 1.0969(5) 0.5200(5) 0.0280(18) Uani d . 1 . . C
C71 0.2965(5) 1.0916(6) 0.5247(6) 0.034(2) Uani d . 1 . . C
H71A 0.2675 1.1329 0.5321 0.041 Uiso calc R 1 . . H
C72 0.2720(5) 1.0178(6) 0.5167(6) 0.032(2) Uani d . 1 . . C
H72A 0.2228 0.9971 0.5171 0.038 Uiso calc R 1 . . H
C73 0.3353(4) 0.9763(5) 0.5074(5) 0.0289(19) Uani d . 1 . . C
C74 0.3330(5) 0.8976(6) 0.4984(6) 0.032(2) Uani d . 1 . . C
C75 0.2595(5) 0.8536(6) 0.4949(6) 0.034(2) Uani d . 1 . . C
C76 0.2348(5) 0.8480(5) 0.5555(6) 0.033(2) Uani d . 1 . . C
C77 0.1636(6) 0.8118(6) 0.5553(7) 0.042(3) Uani d . 1 . . C
H77A 0.1484 0.8091 0.5991 0.051 Uiso calc R 1 . . H
C78 0.1173(5) 0.7807(6) 0.4901(6) 0.041(2) Uani d . 1 . . C
H78A 0.0685 0.7576 0.4886 0.049 Uiso calc R 1 . . H
C79 0.1408(6) 0.7827(7) 0.4270(7) 0.045(3) Uani d . 1 . . C
H79A 0.1088 0.7585 0.3815 0.054 Uiso calc R 1 . . H
C80 0.2103(5) 0.8193(6) 0.4282(6) 0.038(2) Uani d . 1 . . C
C81 0.3945(5) 0.8575(6) 0.4880(6) 0.033(2) Uani d . 1 . . C
C82 0.3922(5) 0.7775(6) 0.4789(6) 0.039(2) Uani d . 1 . . C
H82A 0.3499 0.7436 0.4784 0.047 Uiso calc R 1 . . H
C83 0.4613(5) 0.7583(5) 0.4710(6) 0.037(2) Uani d . 1 . . C
H83A 0.4766 0.7087 0.4634 0.044 Uiso calc R 1 . . H
C84 0.5068(5) 0.8288(5) 0.4766(6) 0.0306(19) Uani d . 1 . . C
C85 0.5818(5) 0.8343(5) 0.4731(6) 0.0292(19) Uani d . 1 . . C
C86 0.6193(5) 0.7639(6) 0.4633(6) 0.035(2) Uani d . 1 . . C
C87 0.6269(5) 0.7058(6) 0.3916(7) 0.039(2) Uani d . 1 . . C
C88 0.6624(6) 0.6424(7) 0.3833(8) 0.054(3) Uani d . 1 . . C
H88A 0.6668 0.6035 0.3350 0.065 Uiso calc R 1 . . H
C89 0.6918(7) 0.6351(7) 0.4454(9) 0.058(3) Uani d . 1 . . C
H89A 0.7163 0.5907 0.4389 0.069 Uiso calc R 1 . . H
C90 0.6870(6) 0.6886(7) 0.5149(8) 0.050(3) Uani d . 1 . . C
H90A 0.7085 0.6826 0.5568 0.060 Uiso calc R 1 . . H
C91 0.6493(6) 0.7539(6) 0.5245(7) 0.041(2) Uani d . 1 . . C
C92 0.5747(9) 1.0920(11) 0.6741(8) 0.092(7) Uani d . 1 . . C
H92A 0.5703 1.0965 0.7246 0.139 Uiso calc R 1 . . H
H92B 0.5708 1.1434 0.6729 0.139 Uiso calc R 1 . . H
H92C 0.6224 1.0759 0.6597 0.139 Uiso calc R 1 . . H
O1W 0.0851(3) 1.2627(4) 0.7289(6) 0.0945(19) Uani d D 1 . . O
H1WA 0.0652 1.2890 0.7091 0.080 Uiso d D 1 . . H
H1WB 0.1262 1.2910 0.7468 0.080 Uiso d D 1 . . H
O2W -0.01625(15) 0.8880(7) 0.82516(8) 0.0945(19) Uani d D 1 . . O
H2WA -0.0353 0.8666 0.7805 0.080 Uiso d D 1 . . H
H2WB 0.0289 0.9053 0.8351 0.080 Uiso d D 1 . . H
O3W 0.47186(10) 0.2846(6) 1.03135(16) 0.0945(19) Uani d D 1 . . O
H3WA 0.4358 0.3011 1.0540 0.080 Uiso d D 1 . . H
H3WB 0.5175 0.2890 1.0424 0.080 Uiso d D 1 . . H
O4W 0.49884(6) 0.9309(3) 0.6857(5) 0.0945(19) Uani d D 1 . . O
H4WA 0.5335 0.9054 0.6688 0.080 Uiso d D 1 . . H
H4WB 0.4528 0.9219 0.6759 0.080 Uiso d D 1 . . H

loop_
_atom_site_aniso_label
_atom_site_aniso_U_11
_atom_site_aniso_U_22
_atom_site_aniso_U_33
_atom_site_aniso_U_12
_atom_site_aniso_U_13
_atom_site_aniso_U_23
Re1 0.01722(16) 0.02891(19) 0.02620(18) 0.00581(12) 0.00396(13) 0.01376(14)
Re2 0.01814(16) 0.02825(19) 0.02564(18) 0.00230(12) -0.00030(13) 0.01162(14)
Re3 0.01864(16) 0.02874(19) 0.02640(18) 0.00481(12) 0.00311(13) 0.01508(14)
Se1 0.0256(4) 0.0275(4) 0.0344(5) 0.0061(3) 0.0057(4) 0.0145(4)
Se2 0.0280(4) 0.0372(5) 0.0231(4) 0.0089(4) 0.0030(3) 0.0129(4)
Se3 0.0194(4) 0.0335(5) 0.0372(5) 0.0029(3) 0.0060(3) 0.0197(4)
Se4 0.0181(4) 0.0396(5) 0.0324(5) 0.0062(3) -0.0016(3) 0.0191(4)
N9 0.063(7) 0.069(7) 0.050(6) -0.006(6) -0.022(5) 0.028(6)
N10 0.026(4) 0.042(5) 0.043(5) -0.012(3) -0.012(4) 0.023(4)
N11 0.042(5) 0.070(7) 0.062(6) 0.030(5) 0.024(5) 0.044(6)
C93 0.059(7) 0.033(6) 0.074(8) -0.026(5) -0.052(7) 0.029(6)
C94 0.018(4) 0.030(4) 0.031(4) -0.001(3) 0.004(3) 0.012(4)
C95 0.029(5) 0.042(5) 0.026(4) 0.005(4) 0.003(4) 0.017(4)
Mn1 0.0266(7) 0.0373(8) 0.0342(8) 0.0038(6) 0.0067(6) 0.0126(6)
Cl1 0.0322(12) 0.0501(15) 0.0531(16) 0.0051(11) 0.0060(11) 0.0234(13)
Cl2 0.0608(18) 0.0407(15) 0.072(2) 0.0115(13) 0.0166(16) 0.0236(15)
Cl5 0.100(3) 0.088(3) 0.0460(19) -0.001(2) 0.019(2) 0.0100(19)
Cl6 0.0367(15) 0.062(2) 0.072(2) -0.0002(13) -0.0027(14) 0.0147(17)
Cl7 0.082(3) 0.197(6) 0.156(5) 0.061(4) 0.052(3) 0.144(5)
Cl8 0.0482(16) 0.0585(18) 0.0614(18) 0.0130(13) 0.0054(14) 0.0290(15)
O1 0.044(4) 0.049(5) 0.057(5) 0.014(4) 0.022(4) 0.027(4)
O2 0.111(8) 0.100(8) 0.083(7) 0.019(6) 0.023(6) 0.056(7)
N1 0.035(5) 0.050(5) 0.037(5) 0.006(4) 0.007(4) 0.016(4)
N2 0.026(4) 0.036(4) 0.033(4) 0.004(3) 0.003(3) 0.009(4)
N3 0.028(4) 0.055(6) 0.033(4) 0.004(4) 0.007(3) 0.013(4)
N4 0.026(4) 0.041(5) 0.043(5) -0.001(3) 0.006(4) 0.018(4)
C1 0.029(5) 0.048(6) 0.041(6) 0.008(4) 0.006(4) 0.020(5)
C2 0.028(5) 0.043(6) 0.049(6) 0.007(4) 0.006(5) 0.011(5)
C3 0.032(5) 0.042(6) 0.044(6) 0.005(4) 0.003(5) 0.008(5)
C4 0.030(5) 0.040(5) 0.040(5) 0.006(4) 0.004(4) 0.018(5)
C5 0.032(5) 0.030(5) 0.036(5) 0.002(4) 0.002(4) 0.008(4)
C6 0.016(4) 0.042(6) 0.048(6) 0.010(4) 0.007(4) 0.016(5)
C7 0.015(4) 0.045(6) 0.047(6) 0.006(4) 0.001(4) 0.008(5)
C8 0.030(5) 0.057(7) 0.038(6) 0.013(5) 0.003(4) 0.006(5)
C9 0.038(6) 0.056(8) 0.049(7) 0.007(5) -0.011(5) -0.003(6)
C10 0.036(6) 0.033(6) 0.088(10) 0.011(5) 0.005(6) 0.012(6)
C11 0.028(5) 0.038(6) 0.049(6) 0.010(4) 0.003(4) 0.011(5)
C12 0.027(5) 0.036(5) 0.037(5) 0.002(4) 0.001(4) 0.011(4)
C13 0.030(5) 0.047(6) 0.046(6) 0.004(4) 0.007(5) 0.009(5)
C14 0.030(5) 0.060(8) 0.056(7) -0.003(5) 0.010(5) 0.013(6)
C15 0.026(5) 0.052(6) 0.050(6) 0.002(4) 0.010(4) 0.021(5)
C16 0.036(6) 0.062(8) 0.042(6) -0.002(5) 0.006(5) 0.011(6)
Cl3 0.062(5) 0.074(5) 0.079(5) 0.023(4) -0.013(4) 0.025(4)
Cl4 0.126(10) 0.144(10) 0.177(12) 0.045(8) 0.088(10) 0.122(10)
C17 0.033(7) 0.054(13) 0.044(9) -0.002(8) 0.015(7) 0.018(8)
C18 0.031(9) 0.064(16) 0.049(11) -0.002(10) 0.003(8) -0.001(10)
C19 0.035(9) 0.079(12) 0.061(11) 0.014(9) 0.003(8) -0.003(9)
C20 0.055(11) 0.085(13) 0.076(12) 0.004(10) 0.026(10) 0.003(9)
C21 0.09(2) 0.066(19) 0.10(2) -0.034(16) 0.052(19) -0.013(15)
C22 0.063(18) 0.07(2) 0.081(18) 0.002(13) 0.035(14) 0.030(14)
Cl3A 0.071(7) 0.101(10) 0.070(6) 0.044(7) 0.002(5) 0.020(6)
Cl4A 0.083(10) 0.108(13) 0.110(10) -0.036(9) 0.037(9) 0.027(9)
C17A 0.032(9) 0.058(15) 0.041(10) -0.005(10) 0.019(8) 0.012(10)
C18A 0.034(11) 0.068(18) 0.048(13) 0.004(12) -0.001(10) 0.004(12)
C19A 0.042(10) 0.084(13) 0.062(11) 0.016(10) 0.002(9) 0.000(9)
C20A 0.059(12) 0.087(13) 0.072(13) 0.003(11) 0.022(11) 0.006(10)
C21A 0.09(2) 0.07(2) 0.10(2) -0.033(17) 0.05(2) -0.016(17)
C22A 0.063(19) 0.08(2) 0.081(19) 0.005(14) 0.033(15) 0.029(15)
C23 0.026(5) 0.069(8) 0.039(6) -0.002(5) 0.015(4) 0.016(6)
C24 0.030(5) 0.063(8) 0.036(6) 0.005(5) 0.007(4) 0.005(5)
C25 0.041(6) 0.053(7) 0.050(7) 0.010(5) 0.012(5) 0.000(6)
C26 0.026(5) 0.052(6) 0.037(5) 0.003(4) 0.012(4) 0.009(5)
C27 0.035(6) 0.056(7) 0.039(6) -0.004(5) 0.012(5) 0.006(5)
C28 0.025(5) 0.076(9) 0.042(6) 0.000(5) 0.006(5) -0.001(6)
C29 0.046(7) 0.075(9) 0.044(7) 0.005(6) 0.015(6) -0.005(6)
C30 0.049(7) 0.080(10) 0.038(7) -0.007(7) 0.007(6) -0.010(7)
C31 0.028(6) 0.085(11) 0.076(11) 0.001(6) 0.013(6) -0.014(9)
C32 0.029(6) 0.055(8) 0.075(10) 0.001(5) 0.001(6) -0.006(7)
C33 0.019(5) 0.066(8) 0.065(8) 0.000(5) 0.003(5) -0.004(7)
C34 0.035(5) 0.048(6) 0.044(6) -0.001(5) 0.008(5) 0.008(5)
C35 0.028(5) 0.072(9) 0.054(7) 0.008(5) 0.005(5) -0.002(6)
C36 0.029(5) 0.068(8) 0.050(7) 0.000(5) 0.011(5) -0.002(6)
C37 0.033(5) 0.057(7) 0.039(6) 0.010(5) 0.009(5) 0.015(5)
C38 0.023(4) 0.040(6) 0.046(6) 0.004(4) 0.002(4) 0.016(5)
C39 0.027(5) 0.046(6) 0.035(5) 0.005(4) 0.004(4) 0.011(5)
C40 0.024(4) 0.038(5) 0.036(5) 0.001(4) -0.003(4) 0.004(4)
C41 0.031(5) 0.037(6) 0.062(7) 0.000(4) 0.010(5) 0.007(5)
C42 0.025(5) 0.046(7) 0.075(9) 0.006(4) -0.004(5) 0.011(6)
C43 0.047(7) 0.087(11) 0.076(10) 0.024(7) 0.002(7) 0.040(9)
C44 0.040(6) 0.082(10) 0.070(9) 0.022(6) 0.014(6) 0.047(8)
C45 0.060(9) 0.115(14) 0.095(13) 0.037(9) 0.012(9) 0.059(12)
C46 0.111(8) 0.100(8) 0.083(7) 0.019(6) 0.023(6) 0.056(7)
Mn2 0.0182(8) 0.0352(10) 0.0219(9) 0.0015(7) -0.0007(7) 0.0120(8)
Cl9 0.089(3) 0.0546(19) 0.058(2) 0.0015(17) 0.0224(19) 0.0134(16)
Cl10 0.080(2) 0.0573(19) 0.065(2) 0.0037(17) 0.0201(18) 0.0280(17)
Cl11 0.0475(16) 0.0469(16) 0.0641(19) 0.0063(12) -0.0039(14) 0.0166(14)
Cl12 0.0480(17) 0.0524(18) 0.088(3) -0.0010(14) -0.0212(17) 0.0167(18)
O3 0.085(6) 0.049(4) 0.051(4) -0.006(4) -0.015(4) 0.017(4)
N5 0.021(3) 0.041(4) 0.023(4) 0.003(3) -0.002(3) 0.016(3)
N6 0.023(3) 0.032(4) 0.028(4) 0.003(3) 0.004(3) 0.013(3)
C47 0.021(4) 0.052(6) 0.020(4) 0.008(4) -0.001(3) 0.012(4)
C48 0.024(5) 0.075(8) 0.037(5) 0.017(5) 0.002(4) 0.029(6)
C49 0.021(4) 0.069(8) 0.035(5) 0.012(4) 0.005(4) 0.020(5)
C50 0.015(4) 0.053(6) 0.030(5) 0.004(4) -0.002(3) 0.018(4)
C51 0.030(5) 0.044(6) 0.027(5) -0.002(4) 0.003(4) 0.018(4)
C52 0.027(5) 0.064(7) 0.036(5) 0.013(5) 0.004(4) 0.030(5)
C53 0.043(6) 0.060(7) 0.030(5) 0.007(5) 0.003(4) 0.020(5)
C54 0.042(6) 0.091(10) 0.041(6) 0.016(7) 0.012(5) 0.025(7)
C55 0.044(7) 0.105(12) 0.046(7) 0.012(7) 0.012(6) 0.037(8)
C56 0.051(7) 0.091(11) 0.055(8) 0.016(7) 0.021(6) 0.043(8)
C57 0.042(6) 0.056(7) 0.038(6) 0.005(5) 0.008(5) 0.020(5)
C58 0.024(4) 0.042(5) 0.026(4) 0.002(4) -0.001(3) 0.017(4)
C59 0.035(5) 0.047(6) 0.029(5) 0.007(4) 0.002(4) 0.022(4)
C60 0.032(5) 0.049(6) 0.027(5) 0.008(4) 0.002(4) 0.019(4)
C61 0.026(4) 0.030(5) 0.022(4) 0.003(3) -0.002(3) 0.008(4)
C62 0.022(4) 0.031(5) 0.026(4) -0.003(3) -0.008(3) 0.010(4)
C63 0.024(4) 0.056(6) 0.026(5) 0.005(4) -0.011(4) 0.016(5)
C64 0.027(5) 0.049(6) 0.030(5) 0.015(4) -0.001(4) 0.010(4)
C65 0.045(6) 0.066(8) 0.042(6) 0.019(6) 0.003(5) 0.024(6)
C66 0.033(6) 0.107(12) 0.044(7) 0.025(7) -0.013(5) 0.025(7)
C67 0.045(7) 0.062(8) 0.055(8) 0.009(6) -0.025(6) 0.013(6)
C68 0.043(6) 0.044(6) 0.038(6) -0.002(5) -0.020(5) 0.007(5)
C69 0.085(6) 0.049(4) 0.051(4) -0.006(4) -0.015(4) 0.017(4)
Mn3 0.0150(8) 0.0233(9) 0.0357(10) -0.0002(6) 0.0015(7) 0.0124(8)
Cl13 0.0306(12) 0.0611(17) 0.0511(16) 0.0000(11) 0.0011(11) 0.0262(14)
Cl14 0.0418(16) 0.109(3) 0.0458(17) -0.0297(17) 0.0021(13) 0.0237(18)
Cl15 0.0619(19) 0.0534(17) 0.0467(16) 0.0112(14) 0.0031(14) 0.0133(14)
Cl16 0.0570(17) 0.0586(18) 0.0504(16) 0.0091(14) -0.0020(14) 0.0251(15)
O4 0.031(4) 0.041(4) 0.042(4) -0.004(3) -0.003(3) 0.016(3)
N7 0.019(3) 0.023(4) 0.036(4) -0.001(3) 0.001(3) 0.009(3)
N8 0.017(3) 0.022(4) 0.046(5) 0.004(3) 0.004(3) 0.013(3)
C70 0.017(4) 0.027(4) 0.038(5) 0.001(3) -0.003(3) 0.013(4)
C71 0.025(4) 0.031(5) 0.044(6) 0.005(4) 0.003(4) 0.014(4)
C72 0.019(4) 0.029(5) 0.048(6) 0.003(3) 0.006(4) 0.018(4)
C73 0.016(4) 0.028(5) 0.040(5) 0.001(3) 0.004(4) 0.012(4)
C74 0.019(4) 0.032(5) 0.039(5) -0.001(3) 0.007(4) 0.011(4)
C75 0.020(4) 0.032(5) 0.050(6) 0.001(3) 0.006(4) 0.016(4)
C76 0.027(4) 0.024(4) 0.045(6) 0.001(3) 0.006(4) 0.012(4)
C77 0.032(5) 0.034(5) 0.069(8) 0.001(4) 0.015(5) 0.030(5)
C78 0.021(4) 0.043(6) 0.051(6) -0.005(4) 0.007(4) 0.014(5)
C79 0.030(5) 0.041(6) 0.048(6) -0.013(4) 0.007(5) 0.007(5)
C80 0.021(4) 0.040(6) 0.048(6) -0.008(4) 0.008(4) 0.015(5)
C81 0.021(4) 0.028(5) 0.045(6) 0.001(3) 0.005(4) 0.012(4)
C82 0.028(5) 0.026(5) 0.058(7) -0.004(4) 0.004(5) 0.014(5)
C83 0.035(5) 0.020(4) 0.057(6) 0.009(4) 0.012(5) 0.016(4)
C84 0.022(4) 0.028(5) 0.043(5) 0.003(3) 0.004(4) 0.017(4)
C85 0.024(4) 0.023(4) 0.041(5) -0.002(3) -0.004(4) 0.015(4)
C86 0.018(4) 0.026(5) 0.064(7) 0.003(3) 0.006(4) 0.022(5)
C87 0.024(4) 0.034(5) 0.061(7) 0.006(4) 0.007(4) 0.021(5)
C88 0.038(6) 0.041(6) 0.072(9) 0.009(5) 0.006(6) 0.012(6)
C89 0.042(6) 0.042(7) 0.093(11) 0.022(5) 0.007(7) 0.029(7)
C90 0.031(5) 0.049(7) 0.083(9) 0.010(5) -0.005(6) 0.041(7)
C91 0.032(5) 0.041(6) 0.061(7) 0.009(4) 0.008(5) 0.031(5)
C92 0.092(12) 0.105(13) 0.049(8) -0.074(10) -0.028(8) 0.028(8)
O1W 0.089(4) 0.105(5) 0.105(5) 0.014(4) 0.004(4) 0.060(4)
O2W 0.089(4) 0.105(5) 0.105(5) 0.014(4) 0.004(4) 0.060(4)
O3W 0.089(4) 0.105(5) 0.105(5) 0.014(4) 0.004(4) 0.060(4)
O4W 0.089(4) 0.105(5) 0.105(5) 0.014(4) 0.004(4) 0.060(4)

loop_
_atom_type_symbol
_atom_type_description
_atom_type_scat_dispersion_real
_atom_type_scat_dispersion_imag
_atom_type_scat_source
C C 0.0033 0.0016 'International Tables Vol C Tables 4.2.6.8 and 6.1.1.4'
H H 0.0000 0.0000 'International Tables Vol C Tables 4.2.6.8 and 6.1.1.4'
N N 0.0061 0.0033 'International Tables Vol C Tables 4.2.6.8 and 6.1.1.4'
O O 0.0106 0.0060 'International Tables Vol C Tables 4.2.6.8 and 6.1.1.4'
Mn Mn 0.3368 0.7283 'International Tables Vol C Tables 4.2.6.8 and 6.1.1.4'
Se Se -0.0929 2.2259 'International Tables Vol C Tables 4.2.6.8 and 6.1.1.4'
Re Re -1.0185 7.2310 'International Tables Vol C Tables 4.2.6.8 and 6.1.1.4'
Cl Cl 0.1484 0.1585 'International Tables Vol C Tables 4.2.6.8 and 6.1.1.4'

loop_
_geom_angle_atom_site_label_1
_geom_angle_atom_site_label_2
_geom_angle_atom_site_label_3
_geom_angle_site_symmetry_1
_geom_angle_site_symmetry_3
_geom_angle
_geom_angle_publ_flag
C95 Re1 Se1 . . 92.8(3) ?
C95 Re1 Se2 . . 92.1(2) ?
Se1 Re1 Se2 . . 89.50(3) ?
C95 Re1 Se3 . . 91.0(3) ?
Se1 Re1 Se3 . . 176.09(3) ?
Se2 Re1 Se3 . . 89.90(3) ?
C95 Re1 Se4 . . 91.4(2) ?
Se1 Re1 Se4 . . 90.11(3) ?
Se2 Re1 Se4 . . 176.48(3) ?
Se3 Re1 Se4 . . 90.25(3) ?
C95 Re1 Re2 . 2_566 134.1(3) ?
Se1 Re1 Re2 . 2_566 118.53(3) ?
Se2 Re1 Re2 . 2_566 118.68(3) ?
Se3 Re1 Re2 . 2_566 58.58(2) ?
Se4 Re1 Re2 . 2_566 58.61(2) ?
C95 Re1 Re3 . . 134.7(3) ?
Se1 Re1 Re3 . . 118.18(2) ?
Se2 Re1 Re3 . . 58.66(2) ?
Se3 Re1 Re3 . . 58.38(2) ?
Se4 Re1 Re3 . . 118.64(3) ?
Re2 Re1 Re3 2_566 . 60.037(14) ?
C95 Re1 Re3 . 2_566 135.4(3) ?
Se1 Re1 Re3 . 2_566 58.67(2) ?
Se2 Re1 Re3 . 2_566 118.46(2) ?
Se3 Re1 Re3 . 2_566 118.44(3) ?
Se4 Re1 Re3 . 2_566 58.51(2) ?
Re2 Re1 Re3 2_566 2_566 59.879(13) ?
Re3 Re1 Re3 . 2_566 89.868(15) ?
C95 Re1 Re2 . . 136.0(3) ?
Se1 Re1 Re2 . . 58.35(2) ?
Se2 Re1 Re2 . . 58.53(2) ?
Se3 Re1 Re2 . . 118.20(2) ?
Se4 Re1 Re2 . . 118.44(2) ?
Re2 Re1 Re2 2_566 . 89.863(17) ?
Re3 Re1 Re2 . . 59.831(13) ?
Re3 Re1 Re2 2_566 . 59.943(13) ?
C93 Re2 Se1 . . 92.4(3) ?
C93 Re2 Se2 . . 89.9(4) ?
Se1 Re2 Se2 . . 89.31(3) ?
C93 Re2 Se3 . 2_566 93.9(4) ?
Se1 Re2 Se3 . 2_566 90.00(3) ?
Se2 Re2 Se3 . 2_566 176.18(3) ?
C93 Re2 Se4 . 2_566 91.2(3) ?
Se1 Re2 Se4 . 2_566 176.35(3) ?
Se2 Re2 Se4 . 2_566 90.32(3) ?
Se3 Re2 Se4 2_566 2_566 90.12(3) ?
C93 Re2 Re3 . . 133.2(3) ?
Se1 Re2 Re3 . . 118.33(2) ?
Se2 Re2 Re3 . . 58.64(2) ?
Se3 Re2 Re3 2_566 . 118.60(3) ?
Se4 Re2 Re3 2_566 . 58.56(2) ?
C93 Re2 Re1 . 2_566 135.9(4) ?
Se1 Re2 Re1 . 2_566 118.69(3) ?
Se2 Re2 Re1 . 2_566 118.75(3) ?
Se3 Re2 Re1 2_566 2_566 58.49(2) ?
Se4 Re2 Re1 2_566 2_566 58.48(2) ?
Re3 Re2 Re1 . 2_566 60.133(13) ?
C93 Re2 Re3 . 2_566 136.8(3) ?
Se1 Re2 Re3 . 2_566 58.68(2) ?
Se2 Re2 Re3 . 2_566 118.24(2) ?
Se3 Re2 Re3 2_566 2_566 58.35(2) ?
Se4 Re2 Re3 2_566 2_566 118.49(3) ?
Re3 Re2 Re3 . 2_566 90.005(16) ?
Re1 Re2 Re3 2_566 2_566 60.020(14) ?
C93 Re2 Re1 . . 134.0(4) ?
Se1 Re2 Re1 . . 58.32(2) ?
Se2 Re2 Re1 . . 58.25(2) ?
Se3 Re2 Re1 2_566 . 118.33(3) ?
Se4 Re2 Re1 2_566 . 118.56(3) ?
Re3 Re2 Re1 . . 60.016(14) ?
Re1 Re2 Re1 2_566 . 90.137(17) ?
Re3 Re2 Re1 2_566 . 59.994(14) ?
C94 Re3 Se3 . . 92.8(2) ?
C94 Re3 Se4 . 2_566 90.6(2) ?
Se3 Re3 Se4 . 2_566 176.58(3) ?
C94 Re3 Se2 . . 91.4(2) ?
Se3 Re3 Se2 . . 89.76(3) ?
Se4 Re3 Se2 2_566 . 90.30(3) ?
C94 Re3 Se1 . 2_566 92.8(2) ?
Se3 Re3 Se1 . 2_566 89.89(3) ?
Se4 Re3 Se1 2_566 2_566 89.79(3) ?
Se2 Re3 Se1 . 2_566 175.80(3) ?
C94 Re3 Re2 . . 133.8(2) ?
Se3 Re3 Re2 . . 118.68(3) ?
Se4 Re3 Re2 2_566 . 58.63(2) ?
Se2 Re3 Re2 . . 58.52(2) ?
Se1 Re3 Re2 2_566 . 118.19(2) ?
C94 Re3 Re1 . . 135.3(2) ?
Se3 Re3 Re1 . . 58.54(2) ?
Se4 Re3 Re1 2_566 . 118.77(3) ?
Se2 Re3 Re1 . . 58.27(2) ?
Se1 Re3 Re1 2_566 . 118.18(3) ?
Re2 Re3 Re1 . . 60.153(13) ?
C94 Re3 Re2 . 2_566 136.2(2) ?
Se3 Re3 Re2 . 2_566 58.59(2) ?
Se4 Re3 Re2 2_566 2_566 118.51(3) ?
Se2 Re3 Re2 . 2_566 118.20(3) ?
Se1 Re3 Re2 2_566 2_566 58.25(2) ?
Re2 Re3 Re2 . 2_566 89.995(16) ?
Re1 Re3 Re2 . 2_566 59.943(14) ?
C94 Re3 Re1 . 2_566 134.5(2) ?
Se3 Re3 Re1 . 2_566 118.65(3) ?
Se4 Re3 Re1 2_566 2_566 58.45(2) ?
Se2 Re3 Re1 . 2_566 118.49(3) ?
Se1 Re3 Re1 2_566 2_566 58.21(2) ?
Re2 Re3 Re1 . 2_566 59.988(14) ?
Re1 Re3 Re1 . 2_566 90.132(15) ?
Re2 Re3 Re1 2_566 2_566 60.063(12) ?
Re1 Se1 Re2 . . 63.32(2) ?
Re1 Se1 Re3 . 2_566 63.11(2) ?
Re2 Se1 Re3 . 2_566 63.07(2) ?
Re1 Se2 Re2 . . 63.22(2) ?
Re1 Se2 Re3 . . 63.08(2) ?
Re2 Se2 Re3 . . 62.84(2) ?
Re3 Se3 Re1 . . 63.08(2) ?
Re3 Se3 Re2 . 2_566 63.06(2) ?
Re1 Se3 Re2 . 2_566 62.93(2) ?
Re1 Se4 Re3 . 2_566 63.04(2) ?
Re1 Se4 Re2 . 2_566 62.91(2) ?
Re3 Se4 Re2 2_566 2_566 62.81(2) ?
N9 C93 Re2 . . 174.7(14) y
N10 C94 Re3 . . 178.8(8) y
N11 C95 Re1 . . 179.6(9) y
N2 Mn1 N3 . . 179.7(4) ?
N2 Mn1 N4 . . 90.4(3) ?
N3 Mn1 N4 . . 89.9(4) ?
N2 Mn1 N1 . . 89.4(4) ?
N3 Mn1 N1 . . 90.2(4) ?
N4 Mn1 N1 . . 178.8(4) ?
N2 Mn1 O1 . . 89.6(3) ?
N3 Mn1 O1 . . 90.4(3) ?
N4 Mn1 O1 . . 88.3(3) ?
N1 Mn1 O1 . . 90.5(4) ?
N2 Mn1 O2 . . 89.7(4) ?
N3 Mn1 O2 . . 90.3(4) ?
N4 Mn1 O2 . . 90.3(4) ?
N1 Mn1 O2 . . 90.9(4) ?
O1 Mn1 O2 . . 178.5(4) y
C45 O1 Mn1 . . 126.8(8) y
C45 O1 H1 . . 116.6 ?
Mn1 O1 H1 . . 116.6 ?
C46 O2 Mn1 . . 122.2(11) y
C46 O2 H2 . . 118.9 ?
Mn1 O2 H2 . . 118.9 ?
C37 N1 C34 . . 106.8(9) ?
C37 N1 Mn1 . . 127.3(8) ?
C34 N1 Mn1 . . 125.9(7) ?
C4 N2 C1 . . 105.3(8) ?
C4 N2 Mn1 . . 126.4(7) ?
C1 N2 Mn1 . . 128.3(7) ?
C26 N3 C23 . . 106.1(9) ?
C26 N3 Mn1 . . 126.6(7) ?
C23 N3 Mn1 . . 127.2(8) ?
C15 N4 C12 . . 107.3(8) ?
C15 N4 Mn1 . . 127.1(8) ?
C12 N4 Mn1 . . 125.3(7) ?
N2 C1 C2 . . 111.0(9) ?
N2 C1 C38 . . 124.1(9) ?
C2 C1 C38 . . 124.9(9) ?
C3 C2 C1 . . 106.7(9) ?
C3 C2 H2A . . 126.6 ?
C1 C2 H2A . . 126.6 ?
C2 C3 C4 . . 106.6(10) ?
C2 C3 H3 . . 126.7 ?
C4 C3 H3 . . 126.7 ?
N2 C4 C5 . . 125.9(9) ?
N2 C4 C3 . . 110.2(9) ?
C5 C4 C3 . . 123.7(10) ?
C12 C5 C4 . . 124.5(10) ?
C12 C5 C6 . . 118.2(9) ?
C4 C5 C6 . . 117.2(9) ?
C11 C6 C7 . . 118.4(10) ?
C11 C6 C5 . . 121.4(10) ?
C7 C6 C5 . . 119.9(9) ?
C6 C7 C8 . . 121.7(11) ?
C6 C7 Cl1 . . 120.1(8) ?
C8 C7 Cl1 . . 118.1(10) ?
C9 C8 C7 . . 119.5(12) ?
C9 C8 H8A . . 120.3 ?
C7 C8 H8A . . 120.3 ?
C8 C9 C10 . . 120.0(11) ?
C8 C9 H9A . . 120.0 ?
C10 C9 H9A . . 120.0 ?
C9 C10 C11 . . 118.8(11) ?
C9 C10 H10A . . 120.6 ?
C11 C10 H10A . . 120.6 ?
C6 C11 C10 . . 121.5(11) ?
C6 C11 Cl2 . . 120.4(9) ?
C10 C11 Cl2 . . 118.2(9) ?
N4 C12 C5 . . 125.8(9) ?
N4 C12 C13 . . 108.7(9) ?
C5 C12 C13 . . 125.2(10) ?
C14 C13 C12 . . 106.8(10) ?
C14 C13 H13A . . 126.6 ?
C12 C13 H13A . . 126.6 ?
C13 C14 C15 . . 108.7(10) ?
C13 C14 H14A . . 125.6 ?
C15 C14 H14A . . 125.6 ?
C16 C15 N4 . . 125.2(10) ?
C16 C15 C14 . . 125.9(10) ?
N4 C15 C14 . . 108.3(10) ?
C15 C16 C23 . . 125.7(10) ?
C15 C16 C17 . . 114.9(9) ?
C23 C16 C17 . . 118.5(9) ?
C15 C16 C17A . . 117.8(10) ?
C23 C16 C17A . . 114.4(10) ?
C17 C16 C17A . . 25.3(8) ?
C18 C17 C22 . . 120.0 ?
C18 C17 C16 . . 114.3(11) ?
C22 C17 C16 . . 125.7(11) ?
C19 C18 C17 . . 120.0 ?
C19 C18 Cl3 . . 118.1(11) ?
C17 C18 Cl3 . . 121.9(11) ?
C18 C19 C20 . . 120.0 ?
C18 C19 H19A . . 120.0 ?
C20 C19 H19A . . 120.0 ?
C21 C20 C19 . . 120.0 ?
C21 C20 H20A . . 120.0 ?
C19 C20 H20A . . 120.0 ?
C22 C21 C20 . . 120.0 ?
C22 C21 H21A . . 120.0 ?
C20 C21 H21A . . 120.0 ?
C21 C22 C17 . . 120.0 ?
C21 C22 Cl4 . . 121.2(10) ?
C17 C22 Cl4 . . 118.8(10) ?
C18A C17A C22A . . 120.0 ?
C18A C17A C16 . . 125.6(15) ?
C22A C17A C16 . . 114.3(15) ?
C19A C18A C17A . . 120.0 ?
C19A C18A Cl3A . . 117.9(14) ?
C17A C18A Cl3A . . 122.1(14) ?
C20A C19A C18A . . 120.0 ?
C20A C19A H19B . . 120.0 ?
C18A C19A H19B . . 120.0 ?
C19A C20A C21A . . 120.0 ?
C19A C20A H20B . . 120.0 ?
C21A C20A H20B . . 120.0 ?
C20A C21A C22A . . 120.0 ?
C20A C21A H21B . . 120.0 ?
C22A C21A H21B . . 120.0 ?
C21A C22A C17A . . 120.0 ?
C21A C22A Cl4A . . 117.7(16) ?
C17A C22A Cl4A . . 122.3(16) ?
N3 C23 C16 . . 124.3(10) ?
N3 C23 C24 . . 110.2(10) ?
C16 C23 C24 . . 125.3(10) ?
C25 C24 C23 . . 107.1(10) ?
C25 C24 H24A . . 126.4 ?
C23 C24 H24A . . 126.4 ?
C24 C25 C26 . . 106.9(10) ?
C24 C25 H25 . . 126.5 ?
C26 C25 H25 . . 126.5 ?
N3 C26 C27 . . 126.6(10) ?
N3 C26 C25 . . 109.5(9) ?
C27 C26 C25 . . 123.8(10) ?
C34 C27 C26 . . 122.7(11) ?
C34 C27 C28 . . 119.0(10) ?
C26 C27 C28 . . 118.3(10) ?
C29 C28 C27 . . 124.3(14) ?
C29 C28 C33 . . 115.3(12) ?
C27 C28 C33 . . 120.4(12) ?
C30 C29 C28 . . 123.7(16) ?
C30 C29 Cl5 . . 119.3(13) ?
C28 C29 Cl5 . . 116.9(11) ?
C29 C30 C31 . . 118.9(15) ?
C29 C30 H30A . . 120.6 ?
C31 C30 H30A . . 120.6 ?
C32 C31 C30 . . 121.9(14) ?
C32 C31 H31A . . 119.0 ?
C30 C31 H31A . . 119.0 ?
C33 C32 C31 . . 119.4(17) ?
C33 C32 H32A . . 120.3 ?
C31 C32 H32A . . 120.3 ?
C32 C33 C28 . . 120.5(15) ?
C32 C33 Cl6 . . 121.3(14) ?
C28 C33 Cl6 . . 118.2(9) ?
N1 C34 C27 . . 126.9(10) ?
N1 C34 C35 . . 109.6(10) ?
C27 C34 C35 . . 123.5(11) ?
C36 C35 C34 . . 107.0(11) ?
C36 C35 H35A . . 126.5 ?
C34 C35 H35A . . 126.5 ?
C35 C36 C37 . . 106.5(10) ?
C35 C36 H36A . . 126.8 ?
C37 C36 H36A . . 126.8 ?
N1 C37 C38 . . 126.2(10) ?
N1 C37 C36 . . 110.1(10) ?
C38 C37 C36 . . 123.7(10) ?
C37 C38 C1 . . 123.6(9) ?
C37 C38 C39 . . 119.3(9) ?
C1 C38 C39 . . 116.6(9) ?
C40 C39 C44 . . 115.9(9) ?
C40 C39 C38 . . 122.4(10) ?
C44 C39 C38 . . 121.6(10) ?
C39 C40 C41 . . 122.1(11) ?
C39 C40 Cl8 . . 119.1(8) ?
C41 C40 Cl8 . . 118.8(9) ?
C42 C41 C40 . . 119.2(12) ?
C42 C41 H41A . . 120.4 ?
C40 C41 H41A . . 120.4 ?
C41 C42 C43 . . 121.3(11) ?
C41 C42 H42A . . 119.3 ?
C43 C42 H42A . . 119.3 ?
C44 C43 C42 . . 117.9(12) ?
C44 C43 H43A . . 121.1 ?
C42 C43 H43A . . 121.1 ?
C43 C44 C39 . . 123.5(12) ?
C43 C44 Cl7 . . 118.6(11) ?
C39 C44 Cl7 . . 117.9(9) ?
O1 C45 H45A . . 109.5 ?
O1 C45 H45B . . 109.5 ?
H45A C45 H45B . . 109.5 ?
O1 C45 H45C . . 109.5 ?
H45A C45 H45C . . 109.5 ?
H45B C45 H45C . . 109.5 ?
O2 C46 H46A . . 109.5 ?
O2 C46 H46B . . 109.5 ?
H46A C46 H46B . . 109.5 ?
O2 C46 H46C . . 109.5 ?
H46A C46 H46C . . 109.5 ?
H46B C46 H46C . . 109.5 ?
N6 Mn2 N6 . 2_667 180.000(2) ?
N6 Mn2 N5 . . 90.3(3) ?
N6 Mn2 N5 2_667 . 89.7(3) ?
N6 Mn2 N5 . 2_667 89.7(3) ?
N6 Mn2 N5 2_667 2_667 90.3(3) ?
N5 Mn2 N5 . 2_667 180.000(2) ?
N6 Mn2 O3 . . 92.0(3) ?
N6 Mn2 O3 2_667 . 88.0(3) ?
N5 Mn2 O3 . . 89.2(4) ?
N5 Mn2 O3 2_667 . 90.8(4) ?
N6 Mn2 O3 . 2_667 88.0(3) ?
N6 Mn2 O3 2_667 2_667 92.0(3) ?
N5 Mn2 O3 . 2_667 90.8(4) ?
N5 Mn2 O3 2_667 2_667 89.2(4) ?
O3 Mn2 O3 . 2_667 180.00 y
C69 O3 Mn2 . . 130.1(8) y
C69 O3 H3A . . 115.0 ?
Mn2 O3 H3A . . 115.0 ?
C50 N5 C47 . . 106.1(7) ?
C50 N5 Mn2 . . 127.0(6) ?
C47 N5 Mn2 . . 126.8(6) ?
C61 N6 C58 . . 106.2(7) ?
C61 N6 Mn2 . . 127.7(6) ?
C58 N6 Mn2 . . 126.0(6) ?
C62 C47 N5 2_667 . 126.1(8) ?
C62 C47 C48 2_667 . 124.3(8) ?
N5 C47 C48 . . 109.7(8) ?
C49 C48 C47 . . 106.9(8) ?
C49 C48 H48A . . 126.5 ?
C47 C48 H48A . . 126.5 ?
C48 C49 C50 . . 107.7(9) ?
C48 C49 H49A . . 126.1 ?
C50 C49 H49A . . 126.1 ?
N5 C50 C51 . . 125.9(8) ?
N5 C50 C49 . . 109.6(8) ?
C51 C50 C49 . . 124.5(9) ?
C58 C51 C50 . . 124.0(8) ?
C58 C51 C52 . . 119.1(8) ?
C50 C51 C52 . . 116.9(8) ?
C53 C52 C57 . . 117.6(10) ?
C53 C52 C51 . . 121.7(10) ?
C57 C52 C51 . . 120.7(10) ?
C52 C53 C54 . . 120.5(12) ?
C52 C53 Cl9 . . 120.1(8) ?
C54 C53 Cl9 . . 119.4(10) ?
C55 C54 C53 . . 121.1(13) ?
C55 C54 H54A . . 119.4 ?
C53 C54 H54A . . 119.4 ?
C54 C55 C56 . . 119.6(12) ?
C54 C55 H55A . . 120.2 ?
C56 C55 H55A . . 120.2 ?
C57 C56 C55 . . 118.7(13) ?
C57 C56 H56A . . 120.6 ?
C55 C56 H56A . . 120.6 ?
C52 C57 C56 . . 122.3(12) ?
C52 C57 Cl10 . . 119.5(8) ?
C56 C57 Cl10 . . 118.2(10) ?
C51 C58 N6 . . 126.7(8) ?
C51 C58 C59 . . 124.6(9) ?
N6 C58 C59 . . 108.7(8) ?
C60 C59 C58 . . 108.3(8) ?
C60 C59 H59A . . 125.8 ?
C58 C59 H59A . . 125.8 ?
C59 C60 C61 . . 106.4(8) ?
C59 C60 H60A . . 126.8 ?
C61 C60 H60A . . 126.8 ?
N6 C61 C62 . . 125.7(8) ?
N6 C61 C60 . . 110.4(8) ?
C62 C61 C60 . . 124.0(8) ?
C47 C62 C61 2_667 . 123.9(8) ?
C47 C62 C63 2_667 . 118.4(8) ?
C61 C62 C63 . . 117.7(8) ?
C64 C63 C68 . . 116.0(9) ?
C64 C63 C62 . . 121.8(9) ?
C68 C63 C62 . . 122.1(10) ?
C63 C64 C65 . . 123.4(10) ?
C63 C64 Cl11 . . 119.6(7) ?
C65 C64 Cl11 . . 117.0(9) ?
C64 C65 C66 . . 116.6(12) ?
C64 C65 H65A . . 121.7 ?
C66 C65 H65A . . 121.7 ?
C67 C66 C65 . . 121.6(10) ?
C67 C66 H66A . . 119.2 ?
C65 C66 H66A . . 119.2 ?
C66 C67 C68 . . 118.6(12) ?
C66 C67 H67A . . 120.7 ?
C68 C67 H67A . . 120.7 ?
C67 C68 C63 . . 123.6(12) ?
C67 C68 Cl12 . . 118.6(9) ?
C63 C68 Cl12 . . 117.6(8) ?
O3 C69 H69A . . 109.5 ?
O3 C69 H69B . . 109.5 ?
H69A C69 H69B . . 109.5 ?
O3 C69 H69C . . 109.5 ?
H69A C69 H69C . . 109.5 ?
H69B C69 H69C . . 109.5 ?
N8 Mn3 N8 2_676 . 180.00 y
N8 Mn3 N7 2_676 2_676 89.9(3) ?
N8 Mn3 N7 . 2_676 90.1(3) ?
N8 Mn3 N7 2_676 . 90.1(3) ?
N8 Mn3 N7 . . 89.9(3) ?
N7 Mn3 N7 2_676 . 180.000(2) ?
N8 Mn3 O4 2_676 2_676 87.0(3) ?
N8 Mn3 O4 . 2_676 93.0(3) ?
N7 Mn3 O4 2_676 2_676 89.0(3) ?
N7 Mn3 O4 . 2_676 91.0(3) ?
N8 Mn3 O4 2_676 . 93.0(3) ?
N8 Mn3 O4 . . 87.0(3) ?
N7 Mn3 O4 2_676 . 91.0(3) ?
N7 Mn3 O4 . . 89.0(3) ?
O4 Mn3 O4 2_676 . 180.00 y
C92 O4 Mn3 . . 125.0(7) y
C92 O4 H4 . . 117.5 ?
Mn3 O4 H4 . . 117.5 ?
C70 N7 C73 . . 106.5(7) ?
C70 N7 Mn3 . . 126.5(6) ?
C73 N7 Mn3 . . 127.0(6) ?
C81 N8 C84 . . 105.2(7) ?
C81 N8 Mn3 . . 127.5(6) ?
C84 N8 Mn3 . . 127.2(6) ?
N7 C70 C85 . 2_676 126.7(8) ?
N7 C70 C71 . . 109.4(8) ?
C85 C70 C71 2_676 . 123.8(8) ?
C72 C71 C70 . . 108.0(8) ?
C72 C71 H71A . . 126.0 ?
C70 C71 H71A . . 126.0 ?
C71 C72 C73 . . 106.4(8) ?
C71 C72 H72A . . 126.8 ?
C73 C72 H72A . . 126.8 ?
N7 C73 C74 . . 126.1(8) ?
N7 C73 C72 . . 109.7(8) ?
C74 C73 C72 . . 124.2(8) ?
C73 C74 C81 . . 123.7(8) ?
C73 C74 C75 . . 117.1(8) ?
C81 C74 C75 . . 119.1(8) ?
C76 C75 C80 . . 116.6(8) ?
C76 C75 C74 . . 122.3(9) ?
C80 C75 C74 . . 121.1(9) ?
C75 C76 C77 . . 123.7(10) ?
C75 C76 Cl13 . . 119.3(7) ?
C77 C76 Cl13 . . 117.0(8) ?
C78 C77 C76 . . 117.8(10) ?
C78 C77 H77A . . 121.1 ?
C76 C77 H77A . . 121.1 ?
C79 C78 C77 . . 120.4(9) ?
C79 C78 H78A . . 119.8 ?
C77 C78 H78A . . 119.8 ?
C78 C79 C80 . . 121.1(11) ?
C78 C79 H79A . . 119.4 ?
C80 C79 H79A . . 119.4 ?
C79 C80 C75 . . 120.3(10) ?
C79 C80 Cl14 . . 120.4(9) ?
C75 C80 Cl14 . . 119.2(7) ?
N8 C81 C74 . . 125.7(8) ?
N8 C81 C82 . . 110.6(8) ?
C74 C81 C82 . . 123.7(8) ?
C83 C82 C81 . . 107.9(8) ?
C83 C82 H82A . . 126.1 ?
C81 C82 H82A . . 126.1 ?
C82 C83 C84 . . 105.9(8) ?
C82 C83 H83A . . 127.0 ?
C84 C83 H83A . . 127.0 ?
C85 C84 N8 . . 125.6(8) ?
C85 C84 C83 . . 124.1(8) ?
N8 C84 C83 . . 110.4(8) ?
C84 C85 C70 . 2_676 123.9(8) ?
C84 C85 C86 . . 118.9(8) ?
C70 C85 C86 2_676 . 117.1(8) ?
C91 C86 C87 . . 117.5(9) ?
C91 C86 C85 . . 121.1(10) ?
C87 C86 C85 . . 121.4(9) ?
C88 C87 C86 . . 120.9(11) ?
C88 C87 Cl15 . . 120.1(10) ?
C86 C87 Cl15 . . 118.9(7) ?
C87 C88 C89 . . 119.6(12) ?
C87 C88 H88A . . 120.2 ?
C89 C88 H88A . . 120.2 ?
C90 C89 C88 . . 122.3(11) ?
C90 C89 H89A . . 118.9 ?
C88 C89 H89A . . 118.9 ?
C89 C90 C91 . . 118.9(11) ?
C89 C90 H90A . . 120.6 ?
C91 C90 H90A . . 120.6 ?
C86 C91 C90 . . 120.8(11) ?
C86 C91 Cl16 . . 119.7(8) ?
C90 C91 Cl16 . . 119.5(9) ?
O4 C92 H92A . . 109.5 ?
O4 C92 H92B . . 109.5 ?
H92A C92 H92B . . 109.5 ?
O4 C92 H92C . . 109.5 ?
H92A C92 H92C . . 109.5 ?
H92B C92 H92C . . 109.5 ?
H1WA O1W H1WB . . 100.8 ?
H2WA O2W H2WB . . 119.2 ?
H3WA O3W H3WB . . 136.7 ?
H4WA O4W H4WB . . 134.9 ?

loop_
_geom_bond_atom_site_label_1
_geom_bond_atom_site_label_2
_geom_bond_site_symmetry_2
_geom_bond_distance
_geom_bond_publ_flag
Re1 C95 . 2.111(9) y
Re1 Se1 . 2.5133(10) ?
Re1 Se2 . 2.5137(10) ?
Re1 Se3 . 2.5210(10) ?
Re1 Se4 . 2.5215(10) ?
Re1 Re2 2_566 2.6332(5) ?
Re1 Re3 . 2.6353(5) ?
Re1 Re3 2_566 2.6371(5) ?
Re1 Re2 . 2.6389(5) ?
Re2 C93 . 2.134(10) y
Re2 Se1 . 2.5141(9) ?
Re2 Se2 . 2.5211(9) ?
Re2 Se3 2_566 2.5234(9) ?
Re2 Se4 2_566 2.5249(9) ?
Re2 Re3 . 2.6303(5) ?
Re2 Re1 2_566 2.6332(5) ?
Re2 Re3 2_566 2.6357(5) ?
Re3 C94 . 2.106(9) y
Re3 Se3 . 2.5167(9) ?
Re3 Se4 2_566 2.5229(9) ?
Re3 Se2 . 2.5243(10) ?
Re3 Se1 2_566 2.5256(10) ?
Re3 Re2 2_566 2.6357(5) ?
Re3 Re1 2_566 2.6370(5) ?
Se1 Re3 2_566 2.5256(10) ?
Se3 Re2 2_566 2.5234(9) ?
Se4 Re3 2_566 2.5229(9) ?
Se4 Re2 2_566 2.5249(9) ?
N9 C93 . 1.118(14) 9
N10 C94 . 1.161(12) 9
N11 C95 . 1.150(13) 9
Mn1 N2 . 1.999(8) y
Mn1 N3 . 2.006(9) y
Mn1 N4 . 2.008(8) y
Mn1 N1 . 2.016(9) y
Mn1 O1 . 2.184(8) y
Mn1 O2 . 2.249(11) y
Cl1 C7 . 1.734(12) ?
Cl2 C11 . 1.726(12) ?
Cl5 C29 . 1.741(18) ?
Cl6 C33 . 1.711(16) ?
Cl7 C44 . 1.745(13) ?
Cl8 C40 . 1.727(11) ?
O1 C45 . 1.432(13) y
O1 H1 . 0.8400 ?
O2 C46 . 1.433(13) y
O2 H2 . 0.8400 ?
N1 C37 . 1.359(13) ?
N1 C34 . 1.366(14) ?
N2 C4 . 1.367(13) ?
N2 C1 . 1.382(12) ?
N3 C26 . 1.350(14) ?
N3 C23 . 1.382(12) ?
N4 C15 . 1.380(13) ?
N4 C12 . 1.380(13) ?
C1 C2 . 1.405(15) ?
C1 C38 . 1.416(15) ?
C2 C3 . 1.371(15) ?
C2 H2A . 0.9500 ?
C3 C4 . 1.433(14) ?
C3 H3 . 0.9500 ?
C4 C5 . 1.384(14) ?
C5 C12 . 1.384(14) ?
C5 C6 . 1.518(14) ?
C6 C11 . 1.378(15) ?
C6 C7 . 1.380(16) ?
C7 C8 . 1.399(15) ?
C8 C9 . 1.385(18) ?
C8 H8A . 0.9500 ?
C9 C10 . 1.40(2) ?
C9 H9A . 0.9500 ?
C10 C11 . 1.414(17) ?
C10 H10A . 0.9500 ?
C12 C13 . 1.445(14) ?
C13 C14 . 1.345(16) ?
C13 H13A . 0.9500 ?
C14 C15 . 1.429(16) ?
C14 H14A . 0.9500 ?
C15 C16 . 1.369(16) ?
C16 C23 . 1.407(16) ?
C16 C17 . 1.536(14) ?
C16 C17A . 1.536(14) ?
Cl3 C18 . 1.703(8) ?
Cl4 C22 . 1.703(8) ?
C17 C18 . 1.3900 ?
C17 C22 . 1.3900 ?
C18 C19 . 1.3900 ?
C19 C20 . 1.3900 ?
C19 H19A . 0.9500 ?
C20 C21 . 1.3900 ?
C20 H20A . 0.9500 ?
C21 C22 . 1.3900 ?
C21 H21A . 0.9500 ?
Cl3A C18A . 1.703(8) ?
Cl4A C22A . 1.703(8) ?
C17A C18A . 1.3900 ?
C17A C22A . 1.3900 ?
C18A C19A . 1.3900 ?
C19A C20A . 1.3900 ?
C19A H19B . 0.9500 ?
C20A C21A . 1.3900 ?
C20A H20B . 0.9500 ?
C21A C22A . 1.3900 ?
C21A H21B . 0.9500 ?
C23 C24 . 1.410(16) ?
C24 C25 . 1.346(16) ?
C24 H24A . 0.9500 ?
C25 C26 . 1.447(14) ?
C25 H25 . 0.9500 ?
C26 C27 . 1.419(14) ?
C27 C34 . 1.392(16) ?
C27 C28 . 1.473(17) ?
C28 C29 . 1.398(19) ?
C28 C33 . 1.48(2) ?
C29 C30 . 1.344(18) ?
C30 C31 . 1.39(2) ?
C30 H30A . 0.9500 ?
C31 C32 . 1.38(2) ?
C31 H31A . 0.9500 ?
C32 C33 . 1.361(17) ?
C32 H32A . 0.9500 ?
C34 C35 . 1.432(15) ?
C35 C36 . 1.362(17) ?
C35 H35A . 0.9500 ?
C36 C37 . 1.431(16) ?
C36 H36A . 0.9500 ?
C37 C38 . 1.399(15) ?
C38 C39 . 1.499(13) ?
C39 C40 . 1.385(15) ?
C39 C44 . 1.402(16) ?
C40 C41 . 1.399(14) ?
C41 C42 . 1.356(18) ?
C41 H41A . 0.9500 ?
C42 C43 . 1.40(2) ?
C42 H42A . 0.9500 ?
C43 C44 . 1.368(17) ?
C43 H43A . 0.9500 ?
C45 H45A . 0.9800 ?
C45 H45B . 0.9800 ?
C45 H45C . 0.9800 ?
C46 H46A . 0.9800 ?
C46 H46B . 0.9800 ?
C46 H46C . 0.9800 ?
Mn2 N6 . 2.006(8) y
Mn2 N6 2_667 2.006(8) ?
Mn2 N5 . 2.013(7) y
Mn2 N5 2_667 2.013(7) ?
Mn2 O3 . 2.240(9) y
Mn2 O3 2_667 2.240(9) ?
Cl9 C53 . 1.720(13) ?
Cl10 C57 . 1.746(13) ?
Cl11 C64 . 1.738(11) ?
Cl12 C68 . 1.761(13) ?
O3 C69 . 1.376(15) y
O3 H3A . 0.8400 ?
N5 C50 . 1.361(12) ?
N5 C47 . 1.383(11) ?
N6 C61 . 1.362(11) ?
N6 C58 . 1.391(11) ?
C47 C62 2_667 1.383(12) ?
C47 C48 . 1.426(13) ?
C48 C49 . 1.341(14) ?
C48 H48A . 0.9500 ?
C49 C50 . 1.432(12) ?
C49 H49A . 0.9500 ?
C50 C51 . 1.403(13) ?
C51 C58 . 1.371(13) ?
C51 C52 . 1.503(13) ?
C52 C53 . 1.381(16) ?
C52 C57 . 1.387(16) ?
C53 C54 . 1.396(16) ?
C54 C55 . 1.36(2) ?
C54 H54A . 0.9500 ?
C55 C56 . 1.40(2) ?
C55 H55A . 0.9500 ?
C56 C57 . 1.387(16) ?
C56 H56A . 0.9500 ?
C58 C59 . 1.443(12) ?
C59 C60 . 1.337(14) ?
C59 H59A . 0.9500 ?
C60 C61 . 1.452(12) ?
C60 H60A . 0.9500 ?
C61 C62 . 1.405(12) ?
C62 C47 2_667 1.383(12) ?
C62 C63 . 1.503(12) ?
C63 C64 . 1.373(15) ?
C63 C68 . 1.398(14) ?
C64 C65 . 1.391(14) ?
C65 C66 . 1.422(19) ?
C65 H65A . 0.9500 ?
C66 C67 . 1.36(2) ?
C66 H66A . 0.9500 ?
C67 C68 . 1.363(15) ?
C67 H67A . 0.9500 ?
C69 H69A . 0.9800 ?
C69 H69B . 0.9800 ?
C69 H69C . 0.9800 ?
Mn3 N8 2_676 2.006(7) ?
Mn3 N8 . 2.006(7) y
Mn3 N7 2_676 2.011(7) ?
Mn3 N7 . 2.011(7) y
Mn3 O4 2_676 2.258(7) ?
Mn3 O4 . 2.258(7) y
Cl13 C76 . 1.755(11) ?
Cl14 C80 . 1.734(11) ?
Cl15 C87 . 1.720(12) ?
Cl16 C91 . 1.719(13) ?
O4 C92 . 1.412(13) y
O4 H4 . 0.8400 ?
N7 C70 . 1.368(11) ?
N7 C73 . 1.372(11) ?
N8 C81 . 1.373(11) ?
N8 C84 . 1.384(11) ?
C70 C85 2_676 1.398(12) ?
C70 C71 . 1.434(12) ?
C71 C72 . 1.345(13) ?
C71 H71A . 0.9500 ?
C72 C73 . 1.445(12) ?
C72 H72A . 0.9500 ?
C73 C74 . 1.399(13) ?
C74 C81 . 1.401(13) ?
C74 C75 . 1.491(12) ?
C75 C76 . 1.354(14) ?
C75 C80 . 1.414(15) ?
C76 C77 . 1.411(13) ?
C77 C78 . 1.367(16) ?
C77 H77A . 0.9500 ?
C78 C79 . 1.364(15) ?
C78 H78A . 0.9500 ?
C79 C80 . 1.382(12) ?
C79 H79A . 0.9500 ?
C81 C82 . 1.423(13) ?
C82 C83 . 1.357(14) ?
C82 H82A . 0.9500 ?
C83 C84 . 1.444(12) ?
C83 H83A . 0.9500 ?
C84 C85 . 1.382(12) ?
C85 C70 2_676 1.398(12) ?
C85 C86 . 1.495(12) ?
C86 C91 . 1.388(15) ?
C86 C87 . 1.417(15) ?
C87 C88 . 1.367(15) ?
C88 C89 . 1.37(2) ?
C88 H88A . 0.9500 ?
C89 C90 . 1.344(19) ?
C89 H89A . 0.9500 ?
C90 C91 . 1.415(14) ?
C90 H90A . 0.9500 ?
C92 H92A . 0.9800 ?
C92 H92B . 0.9800 ?
C92 H92C . 0.9800 ?
O1W H1WA . 0.8401 ?
O1W H1WB . 0.8400 ?
O2W H2WA . 0.8401 ?
O2W H2WB . 0.8400 ?
O3W H3WA . 0.8401 ?
O3W H3WB . 0.8401 ?
O4W H4WA . 0.8400 ?
O4W H4WB . 0.8402 ?

loop_
_geom_hbond_atom_site_label_D
_geom_hbond_atom_site_label_H
_geom_hbond_atom_site_label_A
_geom_hbond_site_symmetry_A
_geom_hbond_distance_DH
_geom_hbond_distance_HA
_geom_hbond_distance_DA
_geom_hbond_angle_DHA
O1 H1 O1W . 0.84 1.94 2.582(11) 132
O2 H2 O2W . 0.84 2.09 2.864(17) 154
O3 H3A O3W . 0.84 1.87 2.682(15) 164
O4 H4 O4W . 0.84 2.04 2.688(14) 133
O1W H1WA N10 2_576 0.84 1.91 2.753(9) 180
O1W H1WB Cl12 1_565 0.84 2.55 3.392(3) 180
O2W H2WA Cl2 . 0.84 2.86 3.670(4) 163
O3W H3WA Cl10 2_667 0.84 2.80 3.636(4) 179
O3W H3WB Cl11 2_667 0.84 2.74 3.581(3) 179
O4W H4WA Cl16 . 0.84 2.68 3.518(3) 179
O4W H4WB Cl13 . 0.84 2.92 3.764(3) 179
